data_4348310
loop_
_publ_author_name
'Mao, Chen-Yu'
'Liao, Wei-Qiang'
'Wang, Zhong-Xia'
'Zafar, Zainab'
'Li, Peng-Fei'
'Lv, Xing-Hui'
'Fu, Da-Wei'

_publ_section_title
;
 Temperature-Triggered Dielectric-Optical Duple Switch Based on an
 Organic-Inorganic Hybrid Phase Transition Crystal: [C5N2H16]2SbBr5.
;
_journal_issue 15
_journal_name_full 'Inorganic chemistry'
_journal_page_first 7661
_journal_page_last 7666
_journal_paper_doi 10.1021/acs.inorgchem.6b01107
_journal_volume 55
_journal_year 2016
_chemical_formula_moiety 'C5 H16 N2, Br5 Sb'
_chemical_formula_sum 'C5 H16 Br5 N2 Sb'
_chemical_formula_weight 625.46
_space_group_crystal_system monoclinic
_space_group_IT_number 14
_space_group_name_Hall '-P 2ybc'
_space_group_name_H-M_alt 'P 1 21/c 1'
_atom_sites_solution_hydrogens geom
_audit_creation_method SHELXL-2014/7
_cell_angle_alpha 90
_cell_angle_beta 116.79(4)
_cell_angle_gamma 90
_cell_formula_units_Z 8
_cell_length_a 21.426(8)
_cell_length_b 7.889(4)
_cell_length_c 19.961(13)
_cell_measurement_reflns_used 5307
_cell_measurement_temperature 253(2)
_cell_measurement_theta_max 24.993
_cell_measurement_theta_min 2.041
_cell_volume 3012(3)
_computing_cell_refinement 'CrystalClear (Rigaku, 2005)'
_computing_data_collection 'CrystalClear (Rigaku, 2005)'
_computing_data_reduction 'CrystalClear (Rigaku, 2005)'
_computing_molecular_graphics 'DIAMOND (Brandenburg & Putz, 2005)'
_computing_structure_refinement 'SHELXL-2014/7 (Sheldrick, 2014)'
_diffrn_ambient_temperature 253(2)
_diffrn_measured_fraction_theta_full 0.999
_diffrn_measured_fraction_theta_max 0.999
_diffrn_measurement_device_type 'Rigaku SCXmini diffractometer'
_diffrn_measurement_method '\w scans'
_diffrn_radiation_type MoK\a
_diffrn_radiation_wavelength 0.71073
_diffrn_reflns_av_R_equivalents 0.0992
_diffrn_reflns_av_unetI/netI 0.0785
_diffrn_reflns_Laue_measured_fraction_full 0.999
_diffrn_reflns_Laue_measured_fraction_max 0.999
_diffrn_reflns_limit_h_max 25
_diffrn_reflns_limit_h_min -25
_diffrn_reflns_limit_k_max 9
_diffrn_reflns_limit_k_min -9
_diffrn_reflns_limit_l_max 23
_diffrn_reflns_limit_l_min -23
_diffrn_reflns_number 25607
_diffrn_reflns_point_group_measured_fraction_full 0.999
_diffrn_reflns_point_group_measured_fraction_max 0.999
_diffrn_reflns_theta_full 24.993
_diffrn_reflns_theta_max 24.993
_diffrn_reflns_theta_min 2.041
_exptl_absorpt_coefficient_mu 15.067
_exptl_absorpt_correction_T_max 1.0000
_exptl_absorpt_correction_T_min 0.5726
_exptl_absorpt_correction_type multi-scan
_exptl_absorpt_process_details 'CrystalClear (Rigaku, 2005)'
_exptl_crystal_colour YELLOW
_exptl_crystal_density_diffrn 2.759
_exptl_crystal_description BLOCK
_exptl_crystal_F_000 2288
_exptl_crystal_size_max 0.34
_exptl_crystal_size_mid 0.30
_exptl_crystal_size_min 0.26
_refine_diff_density_max 2.971
_refine_diff_density_min -2.488
_refine_diff_density_rms 0.495
_refine_ls_extinction_method none
_refine_ls_goodness_of_fit_ref 1.142
_refine_ls_hydrogen_treatment constr
_refine_ls_matrix_type full
_refine_ls_number_parameters 239
_refine_ls_number_reflns 5301
_refine_ls_number_restraints 125
_refine_ls_restrained_S_all 1.130
_refine_ls_R_factor_all 0.1708
_refine_ls_R_factor_gt 0.1460
_refine_ls_shift/su_max 0.088
_refine_ls_shift/su_mean 0.007
_refine_ls_structure_factor_coef Fsqd
_refine_ls_weighting_details 'w=1/[\s^2^(Fo^2^)+915.6928P] where P=(Fo^2^+2Fc^2^)/3'
_refine_ls_weighting_scheme calc
_refine_ls_wR_factor_gt 0.3036
_refine_ls_wR_factor_ref 0.3203
_reflns_Friedel_coverage 0.000
_reflns_number_gt 4220
_reflns_number_total 5307
_reflns_threshold_expression 'I > 2\s(I)'
_cod_data_source_file ic6b01107_si_002.cif
_cod_data_source_block 2
_cod_original_sg_symbol_H-M 'P 21/c'
_cod_database_code 4348310
_shelx_shelxl_version_number 2014/7
_shelx_space_group_comment
;
The symmetry employed for this shelxl refinement is uniquely defined
by the following loop, which should always be used as a source of
symmetry information in preference to the above space-group names.
They are only intended as comments.
;

loop_
_space_group_symop_operation_xyz
'x, y, z'
'-x, y+1/2, -z+1/2'
'-x, -y, -z'
'x, -y-1/2, z-1/2'

loop_
_atom_site_label
_atom_site_type_symbol
_atom_site_fract_x
_atom_site_fract_y
_atom_site_fract_z
_atom_site_U_iso_or_equiv
_atom_site_adp_type
_atom_site_occupancy
_atom_site_site_symmetry_order
_atom_site_calc_flag
_atom_site_refinement_flags_posn
_atom_site_refinement_flags_adp
C5 C 0.0859(6) 0.341(2) 0.4515(8) 0.046(3) Uani 1 1 d . U
H6A H 0.1010 0.4020 0.4193 0.056 Uiso 1 1 calc R U
H6B H 0.0842 0.4198 0.4878 0.056 Uiso 1 1 calc R U
C10 C 0.5848(6) 0.3165(19) 0.6326(7) 0.039(3) Uani 1 1 d . U
H13A H 0.5823 0.3918 0.5930 0.047 Uiso 1 1 calc R U
H13B H 0.5977 0.3831 0.6778 0.047 Uiso 1 1 calc R U
N1 N 0.2514(6) 0.1714(16) 0.6005(7) 0.054(3) Uani 1 1 d . U
H3A H 0.2653 0.0911 0.5789 0.065 Uiso 1 1 calc R U
H3B H 0.2280 0.1212 0.6222 0.065 Uiso 1 1 calc R U
C9 C 0.6367(6) 0.1871(19) 0.6459(6) 0.035(3) Uani 1 1 d . U
H12A H 0.6216 0.1140 0.6023 0.042 Uiso 1 1 calc R U
H12B H 0.6424 0.1183 0.6885 0.042 Uiso 1 1 calc R U
C3 C 0.2036(5) 0.2883(16) 0.5416(7) 0.032(3) Uani 1 1 d . U
H4A H 0.2262 0.3290 0.5121 0.039 Uiso 1 1 calc R U
H4B H 0.1938 0.3855 0.5651 0.039 Uiso 1 1 calc R U
N2 N 0.0130(5) 0.2659(17) 0.4043(6) 0.046(3) Uani 1 1 d . U
H7A H 0.0122 0.2132 0.3645 0.069 Uiso 1 1 calc R U
H7B H -0.0185 0.3488 0.3891 0.069 Uiso 1 1 calc R U
H7C H 0.0030 0.1922 0.4318 0.069 Uiso 1 1 calc R U
N4 N 0.5145(5) 0.2333(14) 0.6100(5) 0.035(3) Uani 1 1 d . U
H14A H 0.4918 0.2251 0.5603 0.053 Uiso 1 1 calc R U
H14B H 0.4895 0.2957 0.6264 0.053 Uiso 1 1 calc R U
H14C H 0.5208 0.1303 0.6302 0.053 Uiso 1 1 calc R U
Sb1 Sb 0.08066(4) 0.22479(10) 0.70348(4) 0.0243(2) Uani 1 1 d . U
Sb2 Sb 0.58113(4) 0.23550(11) 0.37710(4) 0.0288(2) Uani 1 1 d . U
Br10 Br 0.63347(6) 0.48591(17) 0.47242(7) 0.0360(4) Uani 1 1 d . U
Br5 Br 0.14241(6) -0.01912(17) 0.66677(7) 0.0334(4) Uani 1 1 d . U
Br1 Br -0.02360(7) 0.2117(2) 0.55487(7) 0.0454(4) Uani 1 1 d . U
Br8 Br 0.47696(6) 0.2139(2) 0.42310(7) 0.0433(4) Uani 1 1 d . U
Br2 Br 0.13650(7) 0.48343(18) 0.66067(7) 0.0392(4) Uani 1 1 d . U
Br9 Br 0.64530(6) -0.01851(17) 0.47724(7) 0.0345(4) Uani 1 1 d . U
Br3 Br 0.19747(7) 0.2333(2) 0.84374(7) 0.0438(4) Uani 1 1 d . U
Br4 Br 0.00459(7) -0.02441(19) 0.74948(8) 0.0418(4) Uani 1 1 d . U
Br6 Br 0.69860(6) 0.2404(2) 0.35357(7) 0.0453(4) Uani 1 1 d . U
Br7 Br 0.50721(8) 0.48512(19) 0.25627(8) 0.0434(4) Uani 1 1 d . U
C7 C 0.8181(5) 0.222(2) 0.6574(3) 0.066(3) Uani 1 1 d D U
H9A H 0.8289 0.3264 0.6863 0.079 Uiso 1 1 calc R U
H9B H 0.8566 0.1441 0.6830 0.079 Uiso 1 1 calc R U
C4 C 0.1367(5) 0.2029(19) 0.4913(7) 0.038(3) Uani 1 1 d . U
H5A H 0.1432 0.1304 0.4557 0.046 Uiso 1 1 calc R U
H5B H 0.1202 0.1342 0.5204 0.046 Uiso 1 1 calc R U
C2 C 0.3162(7) 0.259(3) 0.6613(8) 0.064(3) Uani 1 1 d . U
H2A H 0.3579 0.2027 0.6651 0.077 Uiso 1 1 calc R U
H2B H 0.3175 0.3757 0.6470 0.077 Uiso 1 1 calc R U
C6 C 0.8113(6) 0.259(3) 0.5812(3) 0.083(5) Uani 1 1 d D U
H8A H 0.8058 0.1547 0.5544 0.124 Uiso 1 1 calc R U
H8B H 0.8525 0.3165 0.5858 0.124 Uiso 1 1 calc R U
H8C H 0.7711 0.3296 0.5544 0.124 Uiso 1 1 calc R U
C1 C 0.3160(9) 0.255(3) 0.7331(9) 0.075(5) Uani 1 1 d . U
H1A H 0.3149 0.3685 0.7496 0.112 Uiso 1 1 calc R U
H1B H 0.3575 0.1988 0.7688 0.112 Uiso 1 1 calc R U
H1C H 0.2756 0.1943 0.7290 0.112 Uiso 1 1 calc R U
C8 C 0.7068(6) 0.271(2) 0.6616(7) 0.047(3) Uani 1 1 d . U
H11A H 0.6986 0.3633 0.6264 0.057 Uiso 1 1 calc R U
H11B H 0.7280 0.3183 0.7119 0.057 Uiso 1 1 calc R U
N3 N 0.7537(5) 0.148(2) 0.6543(7) 0.059(2) Uani 1 1 d . U
H10A H 0.7310 0.0937 0.6109 0.070 Uiso 1 1 calc R U
H10B H 0.7654 0.0719 0.6909 0.070 Uiso 1 1 calc R U

loop_
_atom_site_aniso_label
_atom_site_aniso_U_11
_atom_site_aniso_U_22
_atom_site_aniso_U_33
_atom_site_aniso_U_23
_atom_site_aniso_U_13
_atom_site_aniso_U_12
C5 0.017(3) 0.054(5) 0.065(6) 0.003(5) 0.016(3) -0.002(3)
C10 0.028(2) 0.047(5) 0.028(5) -0.006(5) 0.001(3) 0.000(2)
N1 0.029(4) 0.048(5) 0.059(3) 0.013(3) -0.004(3) -0.021(3)
C9 0.0216(17) 0.052(5) 0.017(4) 0.004(4) -0.004(2) 0.003(2)
C3 0.021(3) 0.026(4) 0.048(4) -0.002(3) 0.014(2) -0.010(3)
N2 0.029(3) 0.057(7) 0.027(5) 0.001(5) -0.009(3) -0.008(4)
N4 0.034(2) 0.028(5) 0.048(5) 0.001(5) 0.021(3) 0.004(3)
Sb1 0.0268(3) 0.0207(4) 0.0289(3) 0.0009(3) 0.0155(2) 0.0018(3)
Sb2 0.0271(3) 0.0312(4) 0.0239(3) 0.0008(3) 0.0077(2) -0.0017(3)
Br10 0.0398(5) 0.0311(6) 0.0343(5) -0.0076(5) 0.0142(4) -0.0086(5)
Br5 0.0382(5) 0.0290(6) 0.0379(5) 0.0012(5) 0.0214(3) 0.0005(5)
Br1 0.0331(5) 0.0660(10) 0.0327(5) -0.0011(6) 0.0110(4) 0.0045(6)
Br8 0.0324(5) 0.0563(9) 0.0426(6) -0.0003(6) 0.0180(4) 0.0004(6)
Br2 0.0464(6) 0.0314(6) 0.0433(5) 0.0053(5) 0.0233(4) -0.0070(5)
Br9 0.0345(5) 0.0297(6) 0.0341(5) 0.0052(5) 0.0108(4) 0.0007(5)
Br3 0.0468(6) 0.0471(8) 0.0305(5) 0.0025(6) 0.0114(4) 0.0007(6)
Br4 0.0518(6) 0.0350(7) 0.0431(5) -0.0002(5) 0.0253(4) -0.0007(6)
Br6 0.0488(5) 0.0463(8) 0.0523(5) 0.0104(6) 0.0328(4) 0.0038(6)
Br7 0.0493(6) 0.0399(7) 0.0405(5) 0.0107(6) 0.0197(4) 0.0147(6)
C7 0.042(2) 0.104(8) 0.055(3) 0.027(5) 0.0259(19) -0.010(4)
C4 0.014(3) 0.053(5) 0.043(5) -0.011(4) 0.009(3) -0.001(3)
C2 0.032(4) 0.082(8) 0.056(2) 0.000(6) 0.000(2) -0.015(5)
C6 0.079(4) 0.126(13) 0.067(2) 0.011(4) 0.0528(19) -0.017(5)
C1 0.064(7) 0.084(12) 0.067(2) -0.021(6) 0.022(3) 0.000(10)
C8 0.0292(17) 0.069(5) 0.033(5) 0.014(4) 0.005(2) -0.005(2)
N3 0.0358(18) 0.093(5) 0.053(3) 0.019(3) 0.0248(15) -0.002(2)

loop_
_atom_type_symbol
_atom_type_description
_atom_type_scat_dispersion_real
_atom_type_scat_dispersion_imag
_atom_type_scat_source
C C 0.0033 0.0016 'International Tables Vol C Tables 4.2.6.8 and 6.1.1.4'
H H 0.0000 0.0000 'International Tables Vol C Tables 4.2.6.8 and 6.1.1.4'
N N 0.0061 0.0033 'International Tables Vol C Tables 4.2.6.8 and 6.1.1.4'
Br Br -0.2901 2.4595 'International Tables Vol C Tables 4.2.6.8 and 6.1.1.4'
Sb Sb -0.5866 1.5461 'International Tables Vol C Tables 4.2.6.8 and 6.1.1.4'

loop_
_geom_angle_atom_site_label_1
_geom_angle_atom_site_label_2
_geom_angle_atom_site_label_3
_geom_angle
C4 C5 N2 110.2(12)
C9 C10 N4 109.2(12)
C3 N1 C2 113.8(12)
C10 C9 C8 109.4(13)
N1 C3 C4 111.4(11)
Br5 Sb1 Br2 96.61(7)
Br5 Sb1 Br3 87.75(5)
Br2 Sb1 Br3 88.52(6)
Br5 Sb1 Br1 86.49(6)
Br2 Sb1 Br1 87.03(6)
Br3 Sb1 Br1 172.27(6)
Br5 Sb1 Br4 90.98(6)
Br2 Sb1 Br4 172.00(5)
Br3 Sb1 Br4 94.32(6)
Br1 Sb1 Br4 90.93(6)
Br10 Sb2 Br9 96.47(7)
Br10 Sb2 Br6 89.33(6)
Br9 Sb2 Br6 86.43(6)
Br10 Sb2 Br8 87.18(6)
Br9 Sb2 Br8 85.84(6)
Br6 Sb2 Br8 171.11(5)
Br10 Sb2 Br7 89.24(7)
Br9 Sb2 Br7 174.20(5)
Br6 Sb2 Br7 92.64(6)
Br8 Sb2 Br7 95.49(6)
C6 C7 N3 112.0(8)
C5 C4 C3 106.2(12)
C1 C2 N1 111.8(15)
N3 C8 C9 110.3(13)
C8 N3 C7 114.0(14)

loop_
_geom_bond_atom_site_label_1
_geom_bond_atom_site_label_2
_geom_bond_distance
C5 C4 1.490(19)
C5 N2 1.532(15)
C10 C9 1.443(19)
C10 N4 1.514(16)
N1 C3 1.482(16)
N1 C2 1.535(18)
C9 C8 1.539(19)
C3 C4 1.489(15)
Sb1 Br5 2.6200(19)
Sb1 Br2 2.692(2)
Sb1 Br3 2.791(2)
Sb1 Br1 2.798(2)
Sb1 Br4 2.952(2)
Sb2 Br10 2.6185(19)
Sb2 Br9 2.7246(19)
Sb2 Br6 2.761(2)
Sb2 Br8 2.775(2)
Sb2 Br7 2.960(2)
C7 C6 1.490(11)
C7 N3 1.474(18)
C2 C1 1.43(3)
C8 N3 1.45(2)

loop_
_geom_hbond_atom_site_label_D
_geom_hbond_atom_site_label_H
_geom_hbond_atom_site_label_A
_geom_hbond_distance_DH
_geom_hbond_distance_HA
_geom_hbond_distance_DA
_geom_hbond_angle_DHA
_geom_hbond_site_symmetry_A
N1 H3A Br9 0.89 2.68 3.443(15) 144.4 3_656
N1 H3A Br6 0.89 2.88 3.414(13) 119.8 3_656
N1 H3B Br5 0.89 2.62 3.500(15) 171.4 .
N2 H7A Br4 0.89 2.60 3.485(13) 170.5 3_556
N2 H7B Br2 0.89 2.62 3.480(12) 162.8 3_566
N2 H7C Br1 0.89 2.77 3.459(13) 135.7 .
N4 H14A Br8 0.89 2.61 3.448(11) 156.9 .
N4 H14B Br10 0.89 3.02 3.601(10) 124.6 3_666
N4 H14B Br7 0.89 2.89 3.660(12) 146.1 3_666
N4 H14C Br8 0.89 2.92 3.610(12) 135.1 3_656
N4 H14C Br7 0.89 2.81 3.454(12) 130.1 4_566
N3 H10A Br9 0.89 2.62 3.495(12) 168.4 .
N3 H10B Br2 0.89 2.84 3.609(12) 145.5 2_646
N3 H10B Br3 0.89 2.96 3.430(16) 115.0 2_646

loop_
_geom_torsion_atom_site_label_1
_geom_torsion_atom_site_label_2
_geom_torsion_atom_site_label_3
_geom_torsion_atom_site_label_4
_geom_torsion
N4 C10 C9 C8 174.7(10)
C2 N1 C3 C4 -170.9(14)
N2 C5 C4 C3 -174.1(12)
N1 C3 C4 C5 162.6(13)
C3 N1 C2 C1 113.9(18)
C10 C9 C8 N3 -164.1(11)
C9 C8 N3 C7 171.5(9)
C6 C7 N3 C8 -94.4(16)
